data_7038286
loop_
_publ_author_name
'Gao, Hong-Ling'
'Jiang, Li'
'Liu, Shuang'
'Shen, Hai-Yun'
'Wang, Wen-Min'
'Cui, Jian-Zhong'

_publ_section_title
;
 Multiple magnetic relaxation processes, magnetocaloric effect and
 fluorescence properties of rhombus-shaped tetranuclear rare earth
 complexes.
;
_journal_issue 1
_journal_name_full 'Dalton transactions (Cambridge, England : 2003)'
_journal_page_first 253
_journal_page_last 264
_journal_paper_doi 10.1039/c5dt03790e
_journal_volume 45
_journal_year 2015
_chemical_formula_sum 'C116 H90 F6 N12 O16 Tb4'
_chemical_formula_weight 2657.67
_chemical_name_systematic
; 
 ? 
;
_space_group_crystal_system orthorhombic
_space_group_IT_number 60
_space_group_name_Hall '-P 2n 2ab'
_space_group_name_H-M_alt 'P b c n'
_symmetry_space_group_name_Hall '-P 2n 2ab'
_symmetry_space_group_name_H-M 'P b c n'
_atom_sites_solution_hydrogens mixed
_atom_sites_solution_primary direct
_atom_sites_solution_secondary difmap
_audit_creation_method SHELXL-2014/7
_audit_update_record
;
2015-10-30 deposited with the CCDC.
2015-11-10 downloaded from the CCDC.
;
_cell_angle_alpha 90
_cell_angle_beta 90
_cell_angle_gamma 90
_cell_formula_units_Z 4
_cell_length_a 14.2890(7)
_cell_length_b 26.0134(12)
_cell_length_c 30.9029(14)
_cell_measurement_reflns_used 25251
_cell_measurement_temperature 113(2)
_cell_measurement_theta_max 27.5
_cell_measurement_theta_min 3.0
_cell_volume 11486.8(9)
_computing_cell_refinement 'Rigaku CrystalClear-SM Expert 2.1 b42'
_computing_data_collection 'Rigaku CrystalClear-SM Expert 2.1 b42'
_computing_data_reduction 'Rigaku CrystalClear-SM Expert 2.1 b42'
_computing_molecular_graphics 'Bruker SHELXTL'
_computing_publication_material 'Bruker SHELXTL'
_computing_structure_refinement 'SHELXL-2014/7 (Sheldrick, 2014)'
_computing_structure_solution 'SHELXS-97 (Sheldrick, 1990)'
_diffrn_ambient_temperature 113(2)
_diffrn_detector_area_resol_mean 5.8140
_diffrn_measured_fraction_theta_full 0.998
_diffrn_measured_fraction_theta_max 0.996
_diffrn_measurement_device_type 'Rigaku XtaLAB P200'
_diffrn_measurement_method '\w scans'
_diffrn_radiation_type MoK\a
_diffrn_radiation_wavelength 0.71073
_diffrn_reflns_av_R_equivalents 0.0405
_diffrn_reflns_av_unetI/netI 0.0211
_diffrn_reflns_laue_measured_fraction_full 0.998
_diffrn_reflns_laue_measured_fraction_max 0.996
_diffrn_reflns_limit_h_max 18
_diffrn_reflns_limit_h_min -18
_diffrn_reflns_limit_k_max 33
_diffrn_reflns_limit_k_min -33
_diffrn_reflns_limit_l_max 37
_diffrn_reflns_limit_l_min -40
_diffrn_reflns_number 138506
_diffrn_reflns_point_group_measured_fraction_full 0.998
_diffrn_reflns_point_group_measured_fraction_max 0.996
_diffrn_reflns_theta_full 25.242
_diffrn_reflns_theta_max 27.529
_diffrn_reflns_theta_min 3.029
_exptl_absorpt_coefficient_mu 2.509
_exptl_absorpt_correction_T_max 0.7528
_exptl_absorpt_correction_T_min 0.6338
_exptl_absorpt_correction_type multi-scan
_exptl_absorpt_process_details 'REQAB (Rigaku, 1998)'
_exptl_crystal_colour yellow
_exptl_crystal_density_diffrn 1.537
_exptl_crystal_density_method 'not measured'
_exptl_crystal_description block
_exptl_crystal_F_000 5248
_exptl_crystal_size_max 0.200
_exptl_crystal_size_mid 0.180
_exptl_crystal_size_min 0.120
_refine_diff_density_max 1.200
_refine_diff_density_min -0.632
_refine_diff_density_rms 0.082
_refine_ls_extinction_method none
_refine_ls_goodness_of_fit_ref 1.101
_refine_ls_hydrogen_treatment constr
_refine_ls_matrix_type full
_refine_ls_number_parameters 771
_refine_ls_number_reflns 13192
_refine_ls_number_restraints 100
_refine_ls_restrained_S_all 1.103
_refine_ls_R_factor_all 0.0362
_refine_ls_R_factor_gt 0.0268
_refine_ls_shift/su_max 0.008
_refine_ls_shift/su_mean 0.000
_refine_ls_structure_factor_coef Fsqd
_refine_ls_weighting_details 'w=1/[\s^2^(Fo^2^)+(0.0202P)^2^+18.5821P] where P=(Fo^2^+2Fc^2^)/3'
_refine_ls_weighting_scheme calc
_refine_ls_wR_factor_gt 0.0570
_refine_ls_wR_factor_ref 0.0605
_reflns_Friedel_coverage 0.000
_reflns_number_gt 11326
_reflns_number_total 13192
_reflns_threshold_expression 'I > 2\s(I)'
_cod_data_source_file c5dt03790e2.cif
_cod_data_source_block 4
_cod_database_code 7038286
_shelx_shelxl_version_number 2014/7
_shelx_space_group_comment
; 
The symmetry employed for this shelxl refinement is uniquely defined 
by the following loop, which should always be used as a source of 
symmetry information in preference to the above space-group names. 
They are only intended as comments. 
;
_shelx_estimated_absorpt_t_min 0.634
_shelx_estimated_absorpt_t_max 0.753

loop_
_space_group_symop_operation_xyz
'x, y, z'
'-x+1/2, -y+1/2, z+1/2'
'-x, y, -z+1/2'
'x+1/2, -y+1/2, -z'
'-x, -y, -z'
'x-1/2, y-1/2, -z-1/2'
'x, -y, z-1/2'
'-x-1/2, y-1/2, z'

loop_
_atom_site_label
_atom_site_type_symbol
_atom_site_fract_x
_atom_site_fract_y
_atom_site_fract_z
_atom_site_U_iso_or_equiv
_atom_site_adp_type
_atom_site_occupancy
_atom_site_site_symmetry_order
_atom_site_calc_flag
_atom_site_refinement_flags_posn
_atom_site_refinement_flags_adp
_atom_site_refinement_flags_occupancy
_atom_site_disorder_assembly
_atom_site_disorder_group
Tb1 Tb 1.11684(2) 0.03386(2) 1.01011(2) 0.01997(4) Uani 1 1 d . . . . .
Tb2 Tb 0.94776(2) 0.06610(2) 0.91591(2) 0.02214(4) Uani 1 1 d . . . . .
F1 F 1.06691(13) 0.51305(7) 1.13832(7) 0.0420(5) Uani 1 1 d . . . . .
F2 F 0.79129(15) 0.44765(8) 1.17646(7) 0.0483(5) Uani 1 1 d . . . . .
O1 O 1.05818(13) 0.10294(7) 0.96692(6) 0.0226(4) Uani 1 1 d . . . . .
O2 O 0.86446(13) 0.05921(8) 0.98084(6) 0.0244(4) Uani 1 1 d . . . . .
O3 O 0.84881(14) -0.00943(8) 0.91697(6) 0.0273(4) Uani 1 1 d . . . . .
O4 O 1.24586(14) 0.08724(8) 1.02076(7) 0.0300(5) Uani 1 1 d . . . . .
O5 O 1.22755(14) 0.01261(8) 0.95849(7) 0.0299(5) Uani 1 1 d . . . . .
O6 O 1.02726(15) 0.01548(8) 0.86589(7) 0.0310(5) Uani 1 1 d . . . . .
O7 O 1.01072(15) 0.12277(8) 0.86632(6) 0.0305(5) Uani 1 1 d . . . . .
O8 O 0.97944(13) -0.00147(7) 1.04368(6) 0.0217(4) Uani 1 1 d . . . . .
H8 H 0.9466 0.0241 1.0624 0.026 Uiso 1 1 calc R U . . .
N1 N 1.04611(16) 0.10676(9) 1.05398(8) 0.0233(5) Uani 1 1 d . . . . .
N2 N 1.04423(18) 0.29249(9) 1.05318(8) 0.0294(6) Uani 1 1 d . . . . .
N3 N 0.85821(17) 0.14666(9) 0.93432(8) 0.0262(5) Uani 1 1 d . . . . .
N4 N 0.77684(17) 0.24528(10) 1.06184(8) 0.0291(5) Uani 1 1 d . . . . .
N5 N 0.83159(18) 0.05868(12) 0.85373(9) 0.0359(6) Uani 1 1 d . . . . .
N6 N 0.6884(2) -0.07370(13) 0.76206(10) 0.0519(8) Uani 1 1 d D . . . .
C1 C 1.0293(2) 0.10774(11) 1.09616(9) 0.0268(6) Uani 1 1 d . . . . .
H1A H 1.0248 0.0760 1.1112 0.032 Uiso 1 1 calc R U . . .
C2 C 1.0180(2) 0.15356(12) 1.11958(10) 0.0309(7) Uani 1 1 d . . . . .
H2A H 1.0046 0.1526 1.1497 0.037 Uiso 1 1 calc R U . . .
C3 C 1.0264(2) 0.19959(12) 1.09847(10) 0.0298(7) Uani 1 1 d . . . . .
H3A H 1.0221 0.2310 1.1141 0.036 Uiso 1 1 calc R U . . .
C4 C 1.04143(19) 0.20009(11) 1.05314(9) 0.0251(6) Uani 1 1 d . . . . .
C5 C 1.0488(2) 0.24644(11) 1.02884(10) 0.0264(6) Uani 1 1 d . . . . .
C6 C 1.0568(2) 0.24292(11) 0.98440(10) 0.0271(6) Uani 1 1 d . . . . .
H6A H 1.0603 0.2736 0.9678 0.032 Uiso 1 1 calc R U . . .
C7 C 1.0597(2) 0.19538(11) 0.96325(10) 0.0267(6) Uani 1 1 d . . . . .
H7A H 1.0640 0.1946 0.9326 0.032 Uiso 1 1 calc R U . . .
C8 C 1.05660(19) 0.14934(11) 0.98584(9) 0.0228(6) Uani 1 1 d . . . . .
C9 C 1.04878(19) 0.15214(11) 1.03196(9) 0.0233(6) Uani 1 1 d . . . . .
C10 C 1.0827(2) 0.33379(11) 1.03994(10) 0.0278(6) Uani 1 1 d . . . . .
H10A H 1.1151 0.3338 1.0131 0.033 Uiso 1 1 calc R U . . .
C11 C 1.0778(2) 0.38113(11) 1.06535(10) 0.0269(6) Uani 1 1 d . . . . .
C12 C 1.0249(2) 0.38285(13) 1.10351(11) 0.0376(8) Uani 1 1 d . . . . .
H12A H 0.9903 0.3535 1.1124 0.045 Uiso 1 1 calc R U . . .
C13 C 1.0230(2) 0.42705(12) 1.12829(12) 0.0385(8) Uani 1 1 d . . . . .
H13A H 0.9882 0.4283 1.1545 0.046 Uiso 1 1 calc R U . . .
C14 C 1.0723(2) 0.46913(12) 1.11436(11) 0.0325(7) Uani 1 1 d . . . . .
C15 C 1.1239(2) 0.46951(12) 1.07705(11) 0.0316(7) Uani 1 1 d . . . . .
H15A H 1.1567 0.4995 1.0681 0.038 Uiso 1 1 calc R U . . .
C16 C 1.1268(2) 0.42467(11) 1.05269(10) 0.0288(6) Uani 1 1 d . . . . .
H16A H 1.1629 0.4238 1.0269 0.035 Uiso 1 1 calc R U . . .
C17 C 0.8506(2) 0.18923(12) 0.91133(10) 0.0336(7) Uani 1 1 d . . . . .
H17A H 0.8680 0.1880 0.8817 0.040 Uiso 1 1 calc R U . . .
C18 C 0.8183(2) 0.23620(12) 0.92805(11) 0.0345(7) Uani 1 1 d . . . . .
H18A H 0.8105 0.2652 0.9097 0.041 Uiso 1 1 calc R U . . .
C19 C 0.7985(2) 0.23948(12) 0.97111(10) 0.0305(7) Uani 1 1 d . . . . .
H19A H 0.7785 0.2712 0.9832 0.037 Uiso 1 1 calc R U . . .
C20 C 0.80776(19) 0.19561(11) 0.99760(9) 0.0249(6) Uani 1 1 d . . . . .
C21 C 0.7925(2) 0.19619(11) 1.04333(9) 0.0256(6) Uani 1 1 d . . . . .
C22 C 0.7953(2) 0.15042(12) 1.06542(10) 0.0285(6) Uani 1 1 d . . . . .
H22A H 0.7820 0.1504 1.0955 0.034 Uiso 1 1 calc R U . . .
C23 C 0.81719(19) 0.10369(11) 1.04518(9) 0.0252(6) Uani 1 1 d . . . . .
H23A H 0.8166 0.0729 1.0616 0.030 Uiso 1 1 calc R U . . .
C24 C 0.83960(19) 0.10171(11) 1.00168(9) 0.0226(6) Uani 1 1 d . . . . .
C25 C 0.83423(19) 0.14895(11) 0.97754(9) 0.0233(6) Uani 1 1 d . . . . .
C26 C 0.8041(2) 0.25361(12) 1.10042(10) 0.0295(6) Uani 1 1 d . . . . .
H26A H 0.8310 0.2262 1.1165 0.035 Uiso 1 1 calc R U . . .
C27 C 0.7949(2) 0.30444(12) 1.12085(10) 0.0287(6) Uani 1 1 d . . . . .
C28 C 0.7543(2) 0.34591(12) 1.09914(10) 0.0308(7) Uani 1 1 d . . . . .
H28A H 0.7292 0.3412 1.0710 0.037 Uiso 1 1 calc R U . . .
C29 C 0.7504(2) 0.39366(12) 1.11833(10) 0.0330(7) Uani 1 1 d . . . . .
H29A H 0.7211 0.4218 1.1042 0.040 Uiso 1 1 calc R U . . .
C30 C 0.7901(2) 0.39949(13) 1.15851(11) 0.0353(7) Uani 1 1 d . . . . .
C31 C 0.8302(2) 0.36018(13) 1.18130(11) 0.0366(8) Uani 1 1 d . . . . .
H31A H 0.8558 0.3657 1.2093 0.044 Uiso 1 1 calc R U . . .
C32 C 0.8322(2) 0.31169(13) 1.16203(10) 0.0335(7) Uani 1 1 d . . . . .
H32A H 0.8591 0.2835 1.1771 0.040 Uiso 1 1 calc R U . . .
C33 C 0.8173(2) 0.09097(16) 0.82205(12) 0.0438(8) Uani 1 1 d . . . . .
H33A H 0.8400 0.1250 0.8257 0.053 Uiso 1 1 calc R U . . .
C34 C 0.7719(2) 0.07979(15) 0.78349(11) 0.0432(9) Uani 1 1 d . . . . .
H34A H 0.7599 0.1062 0.7630 0.052 Uiso 1 1 calc R U . . .
C35 C 0.7445(3) 0.03045(17) 0.77525(12) 0.0498(10) Uani 1 1 d . . . . .
H35A H 0.7178 0.0216 0.7481 0.060 Uiso 1 1 calc R U . . .
C36 C 0.7565(2) -0.00735(15) 0.80772(11) 0.0404(8) Uani 1 1 d . . . . .
C37 C 0.7280(3) -0.05942(15) 0.80245(11) 0.0437(9) Uani 1 1 d . . . . .
C38 C 0.7366(3) -0.09235(15) 0.83731(12) 0.0459(9) Uani 1 1 d . . . . .
H38A H 0.7163 -0.1269 0.8343 0.055 Uiso 1 1 calc R U . . .
C39 C 0.7742(2) -0.07654(13) 0.87667(10) 0.0335(7) Uani 1 1 d . . . . .
H39A H 0.7767 -0.0998 0.9003 0.040 Uiso 1 1 calc R U . . .
C40 C 0.8081(2) -0.02639(12) 0.88147(10) 0.0288(7) Uani 1 1 d . . . . .
C41 C 0.7977(2) 0.00777(13) 0.84617(11) 0.0335(7) Uani 1 1 d . . . . .
F3 F 0.4724(12) -0.1944(7) 0.6130(5) 0.151(7) Uani 0.412(4) 1 d . U P A 1
C42 C 0.6331(6) -0.1152(3) 0.7630(3) 0.048(2) Uani 0.412(4) 1 d D U P A 1
H42A H 0.6191 -0.1309 0.7903 0.057 Uiso 0.412(4) 1 d R U P A 1
C43 C 0.5921(7) -0.1373(4) 0.7229(3) 0.046(2) Uani 0.412(4) 1 d D U P A 1
C44 C 0.5234(7) -0.1753(4) 0.7249(3) 0.052(3) Uani 0.412(4) 1 d . U P A 1
H44A H 0.5000 -0.1889 0.7500 0.062 Uiso 0.823(9) 2 d R U P A 1
C45 C 0.4800(7) -0.1935(4) 0.6875(4) 0.057(3) Uani 0.412(4) 1 d . U P A 1
H45A H 0.4299 -0.2181 0.6885 0.068 Uiso 0.412(4) 1 d R U P A 1
C46 C 0.5105(10) -0.1758(4) 0.6488(4) 0.056(3) Uani 0.412(4) 1 d . U P A 1
C47 C 0.5818(11) -0.1371(7) 0.6444(5) 0.064(4) Uani 0.412(4) 1 d . U P A 1
H47A H 0.5911 -0.1206 0.6169 0.077 Uiso 0.412(4) 1 d R U P A 1
C48 C 0.6229(11) -0.1172(6) 0.6809(6) 0.058(4) Uani 0.412(4) 1 d . U P A 1
H48A H 0.6772 -0.0957 0.6782 0.070 Uiso 0.412(4) 1 d R U P A 1
F3' F 0.5120(5) -0.1897(2) 0.6016(2) 0.0612(17) Uani 0.588(4) 1 d . U P A 2
C42' C 0.7031(4) -0.1157(2) 0.74557(19) 0.0440(16) Uani 0.588(4) 1 d D U P A 2
H42B H 0.7455 -0.1388 0.7598 0.053 Uiso 0.588(4) 1 d R U P A 2
C43' C 0.6565(5) -0.1334(2) 0.7059(2) 0.0407(15) Uani 0.588(4) 1 d D U P A 2
C44' C 0.6668(5) -0.1837(3) 0.6937(2) 0.0483(17) Uani 0.588(4) 1 d . U P A 2
H44B H 0.7065 -0.2057 0.7105 0.058 Uiso 0.588(4) 1 d R U P A 2
C45' C 0.6195(5) -0.2028(2) 0.6574(2) 0.0462(16) Uani 0.588(4) 1 d . U P A 2
H45B H 0.6267 -0.2380 0.6486 0.055 Uiso 0.588(4) 1 d R U P A 2
C46' C 0.5634(6) -0.1704(3) 0.6346(2) 0.0420(16) Uani 0.588(4) 1 d . U P A 2
C47' C 0.5496(7) -0.1198(3) 0.6458(3) 0.048(2) Uani 0.588(4) 1 d . U P A 2
H47B H 0.5059 -0.0985 0.6306 0.057 Uiso 0.588(4) 1 d R U P A 2
C48' C 0.5977(7) -0.1009(4) 0.6816(3) 0.044(2) Uani 0.588(4) 1 d . U P A 2
H48B H 0.5936 -0.0654 0.6899 0.053 Uiso 0.588(4) 1 d R U P A 2
C49 C 1.3957(2) 0.12369(16) 1.03162(14) 0.0518(10) Uani 1 1 d . . . . .
H49A H 1.3755 0.1294 1.0615 0.078 Uiso 1 1 calc R U . . .
H49B H 1.3933 0.1562 1.0157 0.078 Uiso 1 1 calc R U . . .
H49C H 1.4599 0.1105 1.0315 0.078 Uiso 1 1 calc R U . . .
C50 C 1.3316(2) 0.08520(12) 1.01032(10) 0.0309(7) Uani 1 1 d . . . . .
C51 C 1.3694(2) 0.05007(12) 0.98126(11) 0.0345(7) Uani 1 1 d . . . . .
H51A H 1.4355 0.0493 0.9780 0.041 Uiso 1 1 calc R U . . .
C52 C 1.3163(2) 0.01585(12) 0.95659(11) 0.0330(7) Uani 1 1 d . . . . .
C53 C 1.3648(3) -0.01914(15) 0.92485(15) 0.0563(12) Uani 1 1 d . . . . .
H53A H 1.3484 -0.0549 0.9312 0.085 Uiso 1 1 calc R U . . .
H53B H 1.4327 -0.0147 0.9273 0.085 Uiso 1 1 calc R U . . .
H53C H 1.3448 -0.0106 0.8954 0.085 Uiso 1 1 calc R U . . .
C54 C 1.0823(4) -0.02433(16) 0.80231(13) 0.0645(13) Uani 1 1 d . . . . .
H54A H 1.0326 -0.0502 0.8041 0.097 Uiso 1 1 calc R U . . .
H54B H 1.1400 -0.0383 0.8148 0.097 Uiso 1 1 calc R U . . .
H54C H 1.0930 -0.0152 0.7719 0.097 Uiso 1 1 calc R U . . .
C55 C 1.0534(2) 0.02281(14) 0.82705(10) 0.0368(8) Uani 1 1 d . . . . .
C56 C 1.0589(2) 0.07106(14) 0.80752(10) 0.0379(8) Uani 1 1 d . . . . .
H56A H 1.0750 0.0721 0.7777 0.046 Uiso 1 1 calc R U . . .
C57 C 1.0427(2) 0.11788(14) 0.82800(10) 0.0325(7) Uani 1 1 d . . . . .
C58 C 1.0650(3) 0.16729(15) 0.80479(12) 0.0477(9) Uani 1 1 d . . . . .
H58A H 1.0107 0.1903 0.8061 0.072 Uiso 1 1 calc R U . . .
H58B H 1.0801 0.1599 0.7745 0.072 Uiso 1 1 calc R U . . .
H58C H 1.1187 0.1839 0.8187 0.072 Uiso 1 1 calc R U . . .

loop_
_atom_site_aniso_label
_atom_site_aniso_U_11
_atom_site_aniso_U_22
_atom_site_aniso_U_33
_atom_site_aniso_U_23
_atom_site_aniso_U_13
_atom_site_aniso_U_12
Tb1 0.01775(6) 0.02262(6) 0.01955(7) -0.00337(5) 0.00135(5) -0.00241(5)
Tb2 0.02216(7) 0.02699(7) 0.01728(7) -0.00311(5) 0.00106(5) -0.00119(5)
F1 0.0397(11) 0.0293(10) 0.0569(13) -0.0161(9) -0.0031(9) -0.0002(8)
F2 0.0576(13) 0.0367(11) 0.0506(13) -0.0206(9) 0.0051(10) -0.0027(10)
O1 0.0244(10) 0.0231(10) 0.0204(10) -0.0053(8) -0.0004(8) -0.0035(8)
O2 0.0237(10) 0.0272(10) 0.0225(10) -0.0025(8) 0.0037(8) 0.0009(8)
O3 0.0244(10) 0.0283(11) 0.0293(11) -0.0039(9) -0.0009(9) -0.0036(8)
O4 0.0234(10) 0.0347(11) 0.0320(12) -0.0039(9) 0.0022(9) -0.0071(9)
O5 0.0270(11) 0.0300(11) 0.0329(12) -0.0057(9) 0.0107(9) -0.0057(9)
O6 0.0337(12) 0.0357(12) 0.0236(11) -0.0058(9) 0.0080(9) -0.0043(9)
O7 0.0320(11) 0.0365(12) 0.0230(11) 0.0017(9) 0.0013(9) -0.0034(9)
O8 0.0217(10) 0.0236(9) 0.0199(9) -0.0058(8) 0.0028(8) -0.0030(8)
N1 0.0197(11) 0.0266(12) 0.0236(12) -0.0047(10) 0.0013(9) -0.0017(10)
N2 0.0327(14) 0.0246(12) 0.0308(14) -0.0043(10) 0.0006(11) 0.0002(11)
N3 0.0246(12) 0.0299(13) 0.0242(12) -0.0005(10) -0.0020(10) 0.0002(10)
N4 0.0267(13) 0.0293(13) 0.0314(14) -0.0066(11) 0.0046(11) -0.0002(11)
N5 0.0237(13) 0.0567(18) 0.0272(14) 0.0070(13) 0.0048(11) 0.0036(12)
N6 0.0494(19) 0.070(2) 0.0366(17) -0.0127(16) -0.0048(14) -0.0079(17)
C1 0.0287(15) 0.0268(15) 0.0251(15) -0.0023(12) 0.0005(12) -0.0018(12)
C2 0.0356(17) 0.0343(16) 0.0227(15) -0.0035(13) 0.0047(13) 0.0009(14)
C3 0.0331(16) 0.0292(15) 0.0271(15) -0.0058(13) 0.0011(13) -0.0009(13)
C4 0.0214(14) 0.0279(14) 0.0262(15) -0.0035(12) 0.0006(11) -0.0003(11)
C5 0.0229(14) 0.0263(14) 0.0301(15) -0.0033(12) 0.0005(12) -0.0002(12)
C6 0.0271(15) 0.0245(14) 0.0297(16) 0.0019(12) 0.0008(12) -0.0009(12)
C7 0.0251(15) 0.0292(15) 0.0258(15) -0.0011(12) 0.0020(12) -0.0026(12)
C8 0.0184(13) 0.0260(14) 0.0239(14) -0.0032(11) 0.0016(11) -0.0051(11)
C9 0.0200(13) 0.0279(14) 0.0220(14) -0.0025(11) 0.0010(11) -0.0021(11)
C10 0.0230(14) 0.0286(15) 0.0318(16) -0.0017(13) -0.0012(12) 0.0027(12)
C11 0.0241(14) 0.0238(14) 0.0329(16) -0.0012(12) -0.0024(12) 0.0017(11)
C12 0.0424(19) 0.0311(16) 0.0392(19) -0.0028(14) 0.0075(15) -0.0078(14)
C13 0.0404(19) 0.0349(18) 0.0400(19) -0.0070(15) 0.0090(15) -0.0038(15)
C14 0.0291(16) 0.0259(15) 0.0426(19) -0.0103(14) -0.0061(14) 0.0022(13)
C15 0.0250(15) 0.0261(15) 0.0435(19) 0.0024(13) -0.0058(13) -0.0039(12)
C16 0.0201(14) 0.0298(15) 0.0365(17) 0.0021(13) -0.0006(12) -0.0007(12)
C17 0.0401(18) 0.0345(17) 0.0262(16) 0.0009(13) -0.0011(14) 0.0015(14)
C18 0.0416(19) 0.0279(16) 0.0341(18) 0.0049(13) -0.0005(14) 0.0041(14)
C19 0.0279(16) 0.0264(15) 0.0373(17) -0.0006(13) 0.0003(13) 0.0015(12)
C20 0.0184(13) 0.0292(15) 0.0269(15) -0.0012(12) -0.0006(11) -0.0023(11)
C21 0.0207(14) 0.0280(15) 0.0281(15) -0.0054(12) 0.0017(11) 0.0004(12)
C22 0.0265(15) 0.0350(16) 0.0239(15) -0.0049(13) 0.0053(12) -0.0031(12)
C23 0.0223(14) 0.0267(15) 0.0266(15) -0.0021(12) 0.0043(11) -0.0021(11)
C24 0.0174(13) 0.0251(14) 0.0253(15) -0.0021(11) 0.0014(11) -0.0006(11)
C25 0.0184(14) 0.0284(15) 0.0232(14) -0.0027(11) -0.0015(11) -0.0027(11)
C26 0.0264(15) 0.0299(16) 0.0322(16) -0.0030(13) 0.0031(13) 0.0024(12)
C27 0.0247(15) 0.0316(16) 0.0297(16) -0.0066(13) 0.0043(12) 0.0000(12)
C28 0.0261(15) 0.0352(17) 0.0310(16) -0.0066(13) 0.0040(13) -0.0009(13)
C29 0.0332(17) 0.0295(16) 0.0364(17) -0.0034(13) 0.0045(14) 0.0007(13)
C30 0.0330(17) 0.0346(17) 0.0382(18) -0.0150(15) 0.0083(14) -0.0025(14)
C31 0.0348(18) 0.046(2) 0.0293(17) -0.0127(15) 0.0023(14) -0.0042(15)
C32 0.0344(17) 0.0346(17) 0.0314(17) -0.0039(14) 0.0010(13) 0.0015(14)
C33 0.0366(19) 0.056(2) 0.039(2) 0.0046(17) 0.0006(16) -0.0055(17)
C34 0.040(2) 0.058(2) 0.0318(18) 0.0099(16) -0.0105(15) -0.0070(17)
C35 0.041(2) 0.078(3) 0.0303(18) -0.0006(19) -0.0041(16) -0.009(2)
C36 0.0340(18) 0.056(2) 0.0310(17) -0.0018(16) 0.0008(14) -0.0035(16)
C37 0.0387(19) 0.058(2) 0.0349(19) -0.0124(17) -0.0013(15) -0.0013(17)
C38 0.047(2) 0.049(2) 0.041(2) -0.0071(17) -0.0016(17) -0.0081(18)
C39 0.0344(17) 0.0384(18) 0.0278(16) -0.0022(13) -0.0024(13) -0.0019(14)
C40 0.0214(14) 0.0364(17) 0.0286(16) -0.0068(13) 0.0034(12) -0.0007(12)
C41 0.0230(15) 0.0428(19) 0.0347(17) 0.0003(14) 0.0059(13) -0.0005(13)
F3 0.184(14) 0.142(10) 0.127(11) -0.025(8) -0.049(10) -0.048(9)
C42 0.055(5) 0.049(5) 0.039(5) -0.009(4) -0.002(4) 0.000(4)
C43 0.043(5) 0.049(5) 0.045(5) -0.009(4) 0.001(4) -0.001(4)
C44 0.051(5) 0.046(5) 0.058(5) -0.006(4) 0.000(4) -0.006(4)
C45 0.051(5) 0.051(5) 0.068(6) -0.012(5) -0.005(5) -0.007(4)
C46 0.062(6) 0.056(6) 0.050(6) 0.000(5) -0.019(5) -0.006(5)
C47 0.070(8) 0.072(8) 0.050(6) -0.004(7) -0.006(6) -0.015(7)
C48 0.050(7) 0.059(8) 0.065(7) -0.007(7) -0.012(6) -0.007(6)
F3' 0.094(4) 0.045(3) 0.045(3) -0.024(2) -0.037(3) 0.013(3)
C42' 0.047(4) 0.051(4) 0.034(3) -0.011(3) -0.001(3) -0.001(3)
C43' 0.044(4) 0.043(3) 0.035(3) -0.003(3) -0.002(3) 0.000(3)
C44' 0.058(4) 0.047(3) 0.039(3) -0.002(3) -0.003(3) 0.013(3)
C45' 0.056(4) 0.037(3) 0.045(3) -0.010(3) -0.002(3) 0.001(3)
C46' 0.053(4) 0.044(4) 0.029(3) -0.008(3) -0.007(3) -0.004(3)
C47' 0.059(5) 0.050(5) 0.035(4) -0.006(3) -0.014(4) 0.008(4)
C48' 0.058(5) 0.042(4) 0.033(4) -0.005(3) -0.007(4) 0.004(4)
C49 0.0313(19) 0.057(2) 0.067(3) -0.013(2) 0.0011(18) -0.0146(17)
C50 0.0255(16) 0.0324(16) 0.0349(17) 0.0090(14) -0.0013(13) -0.0059(12)
C51 0.0216(15) 0.0329(16) 0.049(2) 0.0032(15) 0.0076(14) -0.0009(12)
C52 0.0296(16) 0.0267(15) 0.0427(19) 0.0024(14) 0.0133(14) -0.0019(13)
C53 0.042(2) 0.042(2) 0.085(3) -0.014(2) 0.034(2) -0.0068(17)
C54 0.095(3) 0.052(2) 0.046(2) -0.021(2) 0.032(2) -0.013(2)
C55 0.0373(18) 0.047(2) 0.0264(16) -0.0133(14) 0.0087(14) -0.0102(15)
C56 0.0398(19) 0.056(2) 0.0183(15) -0.0036(14) 0.0068(13) -0.0115(17)
C57 0.0230(15) 0.051(2) 0.0233(15) 0.0063(14) -0.0016(12) -0.0048(14)
C58 0.043(2) 0.057(2) 0.043(2) 0.0180(18) 0.0060(17) -0.0023(18)

loop_
_atom_type_symbol
_atom_type_description
_atom_type_scat_dispersion_real
_atom_type_scat_dispersion_imag
_atom_type_scat_source
C C 0.0033 0.0016 'International Tables Vol C Tables 4.2.6.8 and 6.1.1.4'
H H 0.0000 0.0000 'International Tables Vol C Tables 4.2.6.8 and 6.1.1.4'
N N 0.0061 0.0033 'International Tables Vol C Tables 4.2.6.8 and 6.1.1.4'
O O 0.0106 0.0060 'International Tables Vol C Tables 4.2.6.8 and 6.1.1.4'
F F 0.0171 0.0103 'International Tables Vol C Tables 4.2.6.8 and 6.1.1.4'
Tb Tb -0.1723 4.1537 'International Tables Vol C Tables 4.2.6.8 and 6.1.1.4'

loop_
_geom_angle_atom_site_label_1
_geom_angle_atom_site_label_2
_geom_angle_atom_site_label_3
_geom_angle
_geom_angle_site_symmetry_1
_geom_angle_site_symmetry_3
O5 Tb1 O8 79.88(7) . 5_757
O5 Tb1 O4 72.48(7) . .
O8 Tb1 O4 141.95(7) 5_757 .
O5 Tb1 O1 91.97(7) . .
O8 Tb1 O1 70.39(6) 5_757 .
O4 Tb1 O1 84.74(7) . .
O5 Tb1 O3 116.47(7) . 5_757
O8 Tb1 O3 134.53(7) 5_757 5_757
O4 Tb1 O3 82.13(7) . 5_757
O1 Tb1 O3 142.91(7) . 5_757
O5 Tb1 O8 139.89(7) . .
O8 Tb1 O8 71.67(7) 5_757 .
O4 Tb1 O8 144.38(7) . .
O1 Tb1 O8 104.01(6) . .
O3 Tb1 O8 70.08(7) 5_757 .
O5 Tb1 O2 76.59(7) . 5_757
O8 Tb1 O2 77.73(7) 5_757 5_757
O4 Tb1 O2 119.07(7) . 5_757
O1 Tb1 O2 147.59(6) . 5_757
O3 Tb1 O2 66.92(7) 5_757 5_757
O8 Tb1 O2 70.26(6) . 5_757
O5 Tb1 N1 144.91(7) . .
O8 Tb1 N1 114.71(7) 5_757 .
O4 Tb1 N1 78.15(7) . .
O1 Tb1 N1 66.25(7) . .
O3 Tb1 N1 77.13(7) 5_757 .
O8 Tb1 N1 74.34(7) . .
O2 Tb1 N1 136.02(7) 5_757 .
O5 Tb1 Tb2 116.27(5) . 5_757
O8 Tb1 Tb2 92.35(5) 5_757 5_757
O4 Tb1 Tb2 123.09(5) . 5_757
O1 Tb1 Tb2 144.24(5) . 5_757
O3 Tb1 Tb2 42.19(5) 5_757 5_757
O8 Tb1 Tb2 40.24(5) . 5_757
O2 Tb1 Tb2 40.43(4) 5_757 5_757
N1 Tb1 Tb2 95.67(5) . 5_757
O5 Tb1 Tb1 111.96(5) . 5_757
O8 Tb1 Tb1 36.60(4) 5_757 5_757
O4 Tb1 Tb1 170.84(5) . 5_757
O1 Tb1 Tb1 87.07(4) . 5_757
O3 Tb1 Tb1 102.16(5) 5_757 5_757
O8 Tb1 Tb1 35.08(4) . 5_757
O2 Tb1 Tb1 70.07(5) 5_757 5_757
N1 Tb1 Tb1 94.80(5) . 5_757
Tb2 Tb1 Tb1 62.959(4) 5_757 5_757
O5 Tb1 Tb2 87.71(5) . .
O8 Tb1 Tb2 33.83(5) 5_757 .
O4 Tb1 Tb2 118.04(5) . .
O1 Tb1 Tb2 36.79(4) . .
O3 Tb1 Tb2 153.26(5) 5_757 .
O8 Tb1 Tb2 84.13(4) . .
O2 Tb1 Tb2 111.55(5) 5_757 .
N1 Tb1 Tb2 89.50(5) . .
Tb2 Tb1 Tb2 118.407(4) 5_757 .
Tb1 Tb1 Tb2 55.448(4) 5_757 .
O7 Tb2 O6 74.35(7) . .
O7 Tb2 O8 129.80(7) . 5_757
O6 Tb2 O8 74.37(7) . 5_757
O7 Tb2 O2 144.71(7) . .
O6 Tb2 O2 140.78(7) . .
O8 Tb2 O2 73.34(7) 5_757 .
O7 Tb2 O3 139.01(7) . .
O6 Tb2 O3 80.49(7) . .
O8 Tb2 O3 70.68(7) 5_757 .
O2 Tb2 O3 68.23(7) . .
O7 Tb2 O1 85.74(7) . .
O6 Tb2 O1 109.73(7) . .
O8 Tb2 O1 69.39(6) 5_757 .
O2 Tb2 O1 78.69(7) . .
O3 Tb2 O1 133.73(7) . .
O7 Tb2 N3 79.44(8) . .
O6 Tb2 N3 150.27(8) . .
O8 Tb2 N3 134.68(7) 5_757 .
O2 Tb2 N3 67.16(7) . .
O3 Tb2 N3 112.04(7) . .
O1 Tb2 N3 81.67(7) . .
O7 Tb2 N5 78.55(8) . .
O6 Tb2 N5 76.95(8) . .
O8 Tb2 N5 129.68(8) 5_757 .
O2 Tb2 N5 108.04(8) . .
O3 Tb2 N5 64.41(8) . .
O1 Tb2 N5 160.66(8) . .
N3 Tb2 N5 84.39(9) . .
O7 Tb2 Tb1 170.81(5) . 5_757
O6 Tb2 Tb1 97.99(5) . 5_757
O8 Tb2 Tb1 41.60(4) 5_757 5_757
O2 Tb2 Tb1 42.80(5) . 5_757
O3 Tb2 Tb1 41.58(5) . 5_757
O1 Tb2 Tb1 92.27(5) . 5_757
N3 Tb2 Tb1 109.18(6) . 5_757
N5 Tb2 Tb1 104.98(6) . 5_757
O7 Tb2 Tb1 113.20(5) . .
O6 Tb2 Tb1 94.14(5) . .
O8 Tb2 Tb1 33.47(4) 5_757 .
O2 Tb2 Tb1 69.90(5) . .
O3 Tb2 Tb1 100.27(5) . .
O1 Tb2 Tb1 36.13(5) . .
N3 Tb2 Tb1 109.08(5) . .
N5 Tb2 Tb1 163.12(7) . .
Tb1 Tb2 Tb1 61.594(4) 5_757 .
C8 O1 Tb1 116.05(16) . .
C8 O1 Tb2 128.85(17) . .
Tb1 O1 Tb2 107.08(7) . .
C24 O2 Tb2 119.22(17) . .
C24 O2 Tb1 142.76(17) . 5_757
Tb2 O2 Tb1 96.77(7) . 5_757
C40 O3 Tb1 141.80(19) . 5_757
C40 O3 Tb2 121.21(18) . .
Tb1 O3 Tb2 96.23(7) 5_757 .
C50 O4 Tb1 134.7(2) . .
C52 O5 Tb1 134.2(2) . .
C55 O6 Tb2 133.3(2) . .
C57 O7 Tb2 133.8(2) . .
Tb1 O8 Tb2 112.70(8) 5_757 5_757
Tb1 O8 Tb1 108.33(7) 5_757 .
Tb2 O8 Tb1 98.16(7) 5_757 .
Tb1 O8 H8 112.3 5_757 .
Tb2 O8 H8 112.3 5_757 .
Tb1 O8 H8 112.3 . .
C1 N1 C9 118.7(2) . .
C1 N1 Tb1 127.6(2) . .
C9 N1 Tb1 111.64(17) . .
C10 N2 C5 121.5(3) . .
C17 N3 C25 117.6(3) . .
C17 N3 Tb2 128.2(2) . .
C25 N3 Tb2 112.36(18) . .
C26 N4 C21 118.9(3) . .
C33 N5 C41 114.9(3) . .
C33 N5 Tb2 128.2(2) . .
C41 N5 Tb2 114.5(2) . .
C42' N6 C37 122.1(4) . .
C42 N6 C37 115.3(5) . .
N1 C1 C2 123.0(3) . .
N1 C1 H1A 118.5 . .
C2 C1 H1A 118.5 . .
C3 C2 C1 119.1(3) . .
C3 C2 H2A 120.4 . .
C1 C2 H2A 120.4 . .
C2 C3 C4 119.5(3) . .
C2 C3 H3A 120.2 . .
C4 C3 H3A 120.2 . .
C9 C4 C3 117.5(3) . .
C9 C4 C5 119.8(3) . .
C3 C4 C5 122.7(3) . .
C6 C5 N2 126.0(3) . .
C6 C5 C4 118.3(3) . .
N2 C5 C4 115.6(3) . .
C5 C6 C7 121.7(3) . .
C5 C6 H6A 119.1 . .
C7 C6 H6A 119.1 . .
C8 C7 C6 121.8(3) . .
C8 C7 H7A 119.1 . .
C6 C7 H7A 119.1 . .
O1 C8 C7 123.9(3) . .
O1 C8 C9 118.7(2) . .
C7 C8 C9 117.4(3) . .
N1 C9 C4 122.1(3) . .
N1 C9 C8 117.1(2) . .
C4 C9 C8 120.8(3) . .
N2 C10 C11 121.1(3) . .
N2 C10 H10A 119.4 . .
C11 C10 H10A 119.4 . .
C16 C11 C12 118.9(3) . .
C16 C11 C10 120.8(3) . .
C12 C11 C10 120.3(3) . .
C13 C12 C11 120.3(3) . .
C13 C12 H12A 119.9 . .
C11 C12 H12A 119.9 . .
C14 C13 C12 118.7(3) . .
C14 C13 H13A 120.7 . .
C12 C13 H13A 120.7 . .
F1 C14 C15 118.8(3) . .
F1 C14 C13 118.0(3) . .
C15 C14 C13 123.2(3) . .
C14 C15 C16 117.8(3) . .
C14 C15 H15A 121.1 . .
C16 C15 H15A 121.1 . .
C11 C16 C15 121.2(3) . .
C11 C16 H16A 119.4 . .
C15 C16 H16A 119.4 . .
N3 C17 C18 124.0(3) . .
N3 C17 H17A 118.0 . .
C18 C17 H17A 118.0 . .
C19 C18 C17 118.8(3) . .
C19 C18 H18A 120.6 . .
C17 C18 H18A 120.6 . .
C18 C19 C20 119.8(3) . .
C18 C19 H19A 120.1 . .
C20 C19 H19A 120.1 . .
C19 C20 C25 117.7(3) . .
C19 C20 C21 123.4(3) . .
C25 C20 C21 118.9(3) . .
C22 C21 N4 125.8(3) . .
C22 C21 C20 118.5(3) . .
N4 C21 C20 115.6(3) . .
C21 C22 C23 122.4(3) . .
C21 C22 H22A 118.8 . .
C23 C22 H22A 118.8 . .
C24 C23 C22 121.2(3) . .
C24 C23 H23A 119.4 . .
C22 C23 H23A 119.4 . .
O2 C24 C23 124.4(3) . .
O2 C24 C25 118.3(2) . .
C23 C24 C25 117.4(3) . .
N3 C25 C20 121.8(3) . .
N3 C25 C24 116.8(2) . .
C20 C25 C24 121.3(3) . .
N4 C26 C27 121.9(3) . .
N4 C26 H26A 119.1 . .
C27 C26 H26A 119.1 . .
C32 C27 C28 119.5(3) . .
C32 C27 C26 118.7(3) . .
C28 C27 C26 121.7(3) . .
C29 C28 C27 120.4(3) . .
C29 C28 H28A 119.8 . .
C27 C28 H28A 119.8 . .
C30 C29 C28 118.2(3) . .
C30 C29 H29A 120.9 . .
C28 C29 H29A 120.9 . .
C31 C30 F2 118.1(3) . .
C31 C30 C29 123.8(3) . .
F2 C30 C29 118.2(3) . .
C30 C31 C32 117.7(3) . .
C30 C31 H31A 121.1 . .
C32 C31 H31A 121.1 . .
C27 C32 C31 120.3(3) . .
C27 C32 H32A 119.8 . .
C31 C32 H32A 119.8 . .
N5 C33 C34 125.6(4) . .
N5 C33 H33A 117.2 . .
C34 C33 H33A 117.2 . .
C35 C34 C33 119.4(3) . .
C35 C34 H34A 120.3 . .
C33 C34 H34A 120.3 . .
C34 C35 C36 119.1(3) . .
C34 C35 H35A 120.5 . .
C36 C35 H35A 120.5 . .
C41 C36 C35 117.6(3) . .
C41 C36 C37 119.4(3) . .
C35 C36 C37 123.0(3) . .
C38 C37 N6 124.0(4) . .
C38 C37 C36 118.4(3) . .
N6 C37 C36 117.6(3) . .
C37 C38 C39 122.2(3) . .
C37 C38 H38A 118.9 . .
C39 C38 H38A 118.9 . .
C38 C39 C40 120.1(3) . .
C38 C39 H39A 119.9 . .
C40 C39 H39A 119.9 . .
O3 C40 C39 123.6(3) . .
O3 C40 C41 118.6(3) . .
C39 C40 C41 117.8(3) . .
C36 C41 C40 121.9(3) . .
C36 C41 N5 123.2(3) . .
C40 C41 N5 114.8(3) . .
N6 C42 C43 121.8(7) . .
N6 C42 H42A 119.0 . .
C43 C42 H42A 119.2 . .
C44 C43 C48 120.1(10) . .
C44 C43 C42 121.0(9) . .
C48 C43 C42 118.8(10) . .
C43 C44 C45 121.2(9) . .
C43 C44 C44 108.6(8) . 3_656
C45 C44 C44 125.8(10) . 3_656
C43 C44 H44A 124.6 . .
C45 C44 H44A 114.1 . .
C44 C44 H44A 22.7 3_656 .
C46 C45 C44 118.2(10) . .
C46 C45 H45A 119.7 . .
C44 C45 H45A 122.0 . .
F3 C46 C45 118.8(13) . .
F3 C46 C47 117.8(14) . .
C45 C46 C47 123.4(11) . .
C48 C47 C46 119.2(15) . .
C48 C47 H47A 119.9 . .
C46 C47 H47A 119.7 . .
C47 C48 C43 117.8(14) . .
C47 C48 H48A 119.5 . .
C43 C48 H48A 121.8 . .
N6 C42' C43' 123.3(6) . .
N6 C42' H42B 118.5 . .
C43' C42' H42B 118.1 . .
C44' C43' C48' 119.4(6) . .
C44' C43' C42' 118.7(6) . .
C48' C43' C42' 121.8(6) . .
C43' C44' C45' 120.6(6) . .
C43' C44' H44B 119.2 . .
C45' C44' H44B 120.3 . .
C46' C45' C44' 118.6(6) . .
C46' C45' H45B 120.4 . .
C44' C45' H45B 121.0 . .
F3' C46' C45' 118.8(7) . .
F3' C46' C47' 117.9(7) . .
C45' C46' C47' 123.1(7) . .
C46' C47' C48' 118.0(8) . .
C46' C47' H47B 121.5 . .
C48' C47' H47B 120.4 . .
C47' C48' C43' 120.3(8) . .
C47' C48' H48B 121.7 . .
C43' C48' H48B 118.0 . .
C50 C49 H49A 109.5 . .
C50 C49 H49B 109.5 . .
H49A C49 H49B 109.5 . .
C50 C49 H49C 109.5 . .
H49A C49 H49C 109.5 . .
H49B C49 H49C 109.5 . .
O4 C50 C51 124.5(3) . .
O4 C50 C49 116.6(3) . .
C51 C50 C49 118.9(3) . .
C50 C51 C52 124.1(3) . .
C50 C51 H51A 117.9 . .
C52 C51 H51A 117.9 . .
O5 C52 C51 124.0(3) . .
O5 C52 C53 116.6(3) . .
C51 C52 C53 119.4(3) . .
C52 C53 H53A 109.5 . .
C52 C53 H53B 109.5 . .
H53A C53 H53B 109.5 . .
C52 C53 H53C 109.5 . .
H53A C53 H53C 109.5 . .
H53B C53 H53C 109.5 . .
C55 C54 H54A 109.5 . .
C55 C54 H54B 109.5 . .
H54A C54 H54B 109.5 . .
C55 C54 H54C 109.5 . .
H54A C54 H54C 109.5 . .
H54B C54 H54C 109.5 . .
O6 C55 C56 124.0(3) . .
O6 C55 C54 116.0(3) . .
C56 C55 C54 119.9(3) . .
C57 C56 C55 125.5(3) . .
C57 C56 H56A 117.2 . .
C55 C56 H56A 117.2 . .
O7 C57 C56 124.7(3) . .
O7 C57 C58 115.6(3) . .
C56 C57 C58 119.7(3) . .
C57 C58 H58A 109.5 . .
C57 C58 H58B 109.5 . .
H58A C58 H58B 109.5 . .
C57 C58 H58C 109.5 . .
H58A C58 H58C 109.5 . .
H58B C58 H58C 109.5 . .

loop_
_geom_bond_atom_site_label_1
_geom_bond_atom_site_label_2
_geom_bond_distance
_geom_bond_site_symmetry_2
Tb1 O5 2.3136(19) .
Tb1 O8 2.3166(18) 5_757
Tb1 O4 2.331(2) .
Tb1 O1 2.3903(19) .
Tb1 O3 2.392(2) 5_757
Tb1 O8 2.4033(18) .
Tb1 O2 2.452(2) 5_757
Tb1 N1 2.541(2) .
Tb1 Tb2 3.5834(2) 5_757
Tb1 Tb1 3.8268(3) 5_757
Tb1 Tb2 3.8750(2) .
Tb2 O7 2.309(2) .
Tb2 O6 2.327(2) .
Tb2 O8 2.3382(19) 5_757
Tb2 O2 2.3400(19) .
Tb2 O3 2.421(2) .
Tb2 O1 2.4276(18) .
Tb2 N3 2.520(2) .
Tb2 N5 2.547(3) .
Tb2 Tb1 3.5832(2) 5_757
F1 C14 1.364(3) .
F2 C30 1.370(4) .
O1 C8 1.341(3) .
O2 C24 1.328(3) .
O2 Tb1 2.452(2) 5_757
O3 C40 1.318(4) .
O3 Tb1 2.392(2) 5_757
O4 C50 1.268(4) .
O5 C52 1.272(4) .
O6 C55 1.271(4) .
O7 C57 1.276(4) .
O8 Tb1 2.3167(18) 5_757
O8 Tb2 2.3384(19) 5_757
O8 H8 1.0000 .
N1 C1 1.326(4) .
N1 C9 1.363(4) .
N2 C10 1.274(4) .
N2 C5 1.416(4) .
N3 C17 1.320(4) .
N3 C25 1.380(4) .
N4 C26 1.273(4) .
N4 C21 1.417(4) .
N5 C33 1.306(4) .
N5 C41 1.430(4) .
N6 C42' 1.224(6) .
N6 C42 1.338(7) .
N6 C37 1.420(4) .
C1 C2 1.404(4) .
C1 H1A 0.9500 .
C2 C3 1.369(4) .
C2 H2A 0.9500 .
C3 C4 1.417(4) .
C3 H3A 0.9500 .
C4 C9 1.413(4) .
C4 C5 1.424(4) .
C5 C6 1.381(4) .
C6 C7 1.400(4) .
C6 H6A 0.9500 .
C7 C8 1.387(4) .
C7 H7A 0.9500 .
C8 C9 1.431(4) .
C10 C11 1.462(4) .
C10 H10A 0.9500 .
C11 C16 1.388(4) .
C11 C12 1.401(4) .
C12 C13 1.382(4) .
C12 H12A 0.9500 .
C13 C14 1.371(5) .
C13 H13A 0.9500 .
C14 C15 1.369(5) .
C15 C16 1.389(4) .
C15 H15A 0.9500 .
C16 H16A 0.9500 .
C17 C18 1.404(4) .
C17 H17A 0.9500 .
C18 C19 1.363(4) .
C18 H18A 0.9500 .
C19 C20 1.411(4) .
C19 H19A 0.9500 .
C20 C25 1.414(4) .
C20 C21 1.430(4) .
C21 C22 1.373(4) .
C22 C23 1.402(4) .
C22 H22A 0.9500 .
C23 C24 1.383(4) .
C23 H23A 0.9500 .
C24 C25 1.440(4) .
C26 C27 1.471(4) .
C26 H26A 0.9500 .
C27 C32 1.392(4) .
C27 C28 1.397(4) .
C28 C29 1.377(4) .
C28 H28A 0.9500 .
C29 C30 1.374(5) .
C29 H29A 0.9500 .
C30 C31 1.367(5) .
C31 C32 1.395(4) .
C31 H31A 0.9500 .
C32 H32A 0.9500 .
C33 C34 1.388(5) .
C33 H33A 0.9500 .
C34 C35 1.366(5) .
C34 H34A 0.9500 .
C35 C36 1.415(5) .
C35 H35A 0.9500 .
C36 C41 1.383(5) .
C36 C37 1.424(5) .
C37 C38 1.382(5) .
C38 C39 1.392(5) .
C38 H38A 0.9500 .
C39 C40 1.400(4) .
C39 H39A 0.9500 .
C40 C41 1.415(4) .
F3 C46 1.326(18) .
C42 C43 1.484(8) .
C42 H42A 0.9600 .
C43 C44 1.394(13) .
C43 C48 1.47(2) .
C44 C45 1.396(14) .
C44 C44 1.69(2) 3_656
C44 H44A 0.9151 .
C45 C46 1.354(16) .
C45 H45A 0.9601 .
C46 C47 1.44(2) .
C47 C48 1.37(2) .
C47 H47A 0.9601 .
C48 H48A 0.9600 .
F3' C46' 1.353(9) .
C42' C43' 1.470(7) .
C42' H42B 0.9600 .
C43' C44' 1.369(9) .
C43' C48' 1.409(11) .
C44' C45' 1.400(9) .
C44' H44B 0.9601 .
C45' C46' 1.362(9) .
C45' H45B 0.9602 .
C46' C47' 1.375(11) .
C47' C48' 1.392(14) .
C47' H47B 0.9600 .
C48' H48B 0.9601 .
C49 C50 1.508(5) .
C49 H49A 0.9800 .
C49 H49B 0.9800 .
C49 H49C 0.9800 .
C50 C51 1.390(5) .
C51 C52 1.396(5) .
C51 H51A 0.9500 .
C52 C53 1.507(5) .
C53 H53A 0.9800 .
C53 H53B 0.9800 .
C53 H53C 0.9800 .
C54 C55 1.503(5) .
C54 H54A 0.9800 .
C54 H54B 0.9800 .
C54 H54C 0.9800 .
C55 C56 1.395(5) .
C56 C57 1.392(5) .
C56 H56A 0.9500 .
C57 C58 1.506(5) .
C58 H58A 0.9800 .
C58 H58B 0.9800 .
C58 H58C 0.9800 .

loop_
_geom_torsion_atom_site_label_1
_geom_torsion_atom_site_label_2
_geom_torsion_atom_site_label_3
_geom_torsion_atom_site_label_4
_geom_torsion
_geom_torsion_site_symmetry_1
_geom_torsion_site_symmetry_4
C9 N1 C1 C2 -2.7(4) . .
Tb1 N1 C1 C2 159.6(2) . .
N1 C1 C2 C3 -1.4(5) . .
C1 C2 C3 C4 3.3(5) . .
C2 C3 C4 C9 -1.1(4) . .
C2 C3 C4 C5 178.6(3) . .
C10 N2 C5 C6 -28.5(5) . .
C10 N2 C5 C4 153.7(3) . .
C9 C4 C5 C6 4.4(4) . .
C3 C4 C5 C6 -175.4(3) . .
C9 C4 C5 N2 -177.6(3) . .
C3 C4 C5 N2 2.6(4) . .
N2 C5 C6 C7 -179.3(3) . .
C4 C5 C6 C7 -1.5(4) . .
C5 C6 C7 C8 -1.2(5) . .
Tb1 O1 C8 C7 154.6(2) . .
Tb2 O1 C8 C7 -60.9(3) . .
Tb1 O1 C8 C9 -27.0(3) . .
Tb2 O1 C8 C9 117.4(2) . .
C6 C7 C8 O1 179.2(3) . .
C6 C7 C8 C9 0.9(4) . .
C1 N1 C9 C4 4.9(4) . .
Tb1 N1 C9 C4 -160.0(2) . .
C1 N1 C9 C8 -173.2(3) . .
Tb1 N1 C9 C8 21.9(3) . .
C3 C4 C9 N1 -3.1(4) . .
C5 C4 C9 N1 177.2(3) . .
C3 C4 C9 C8 175.0(3) . .
C5 C4 C9 C8 -4.7(4) . .
O1 C8 C9 N1 1.8(4) . .
C7 C8 C9 N1 -179.7(2) . .
O1 C8 C9 C4 -176.3(2) . .
C7 C8 C9 C4 2.1(4) . .
C5 N2 C10 C11 -179.8(3) . .
N2 C10 C11 C16 174.2(3) . .
N2 C10 C11 C12 -4.5(5) . .
C16 C11 C12 C13 -0.9(5) . .
C10 C11 C12 C13 177.7(3) . .
C11 C12 C13 C14 1.2(5) . .
C12 C13 C14 F1 177.6(3) . .
C12 C13 C14 C15 -0.3(5) . .
F1 C14 C15 C16 -178.6(3) . .
C13 C14 C15 C16 -0.8(5) . .
C12 C11 C16 C15 -0.2(5) . .
C10 C11 C16 C15 -178.8(3) . .
C14 C15 C16 C11 1.0(4) . .
C25 N3 C17 C18 -1.0(5) . .
Tb2 N3 C17 C18 -164.3(2) . .
N3 C17 C18 C19 3.9(5) . .
C17 C18 C19 C20 -2.0(5) . .
C18 C19 C20 C25 -2.4(4) . .
C18 C19 C20 C21 177.1(3) . .
C26 N4 C21 C22 30.7(4) . .
C26 N4 C21 C20 -148.3(3) . .
C19 C20 C21 C22 174.3(3) . .
C25 C20 C21 C22 -6.2(4) . .
C19 C20 C21 N4 -6.5(4) . .
C25 C20 C21 N4 173.0(2) . .
N4 C21 C22 C23 -175.8(3) . .
C20 C21 C22 C23 3.2(4) . .
C21 C22 C23 C24 1.8(5) . .
Tb2 O2 C24 C23 -159.1(2) . .
Tb1 O2 C24 C23 4.5(5) 5_757 .
Tb2 O2 C24 C25 21.8(3) . .
Tb1 O2 C24 C25 -174.69(19) 5_757 .
C22 C23 C24 O2 177.3(3) . .
C22 C23 C24 C25 -3.6(4) . .
C17 N3 C25 C20 -3.8(4) . .
Tb2 N3 C25 C20 162.1(2) . .
C17 N3 C25 C24 177.7(3) . .
Tb2 N3 C25 C24 -16.4(3) . .
C19 C20 C25 N3 5.5(4) . .
C21 C20 C25 N3 -174.1(3) . .
C19 C20 C25 C24 -176.1(3) . .
C21 C20 C25 C24 4.4(4) . .
O2 C24 C25 N3 -1.8(4) . .
C23 C24 C25 N3 179.0(2) . .
O2 C24 C25 C20 179.7(2) . .
C23 C24 C25 C20 0.5(4) . .
C21 N4 C26 C27 176.5(3) . .
N4 C26 C27 C32 -175.5(3) . .
N4 C26 C27 C28 1.2(5) . .
C32 C27 C28 C29 -0.4(5) . .
C26 C27 C28 C29 -177.1(3) . .
C27 C28 C29 C30 2.1(5) . .
C28 C29 C30 C31 -2.6(5) . .
C28 C29 C30 F2 176.1(3) . .
F2 C30 C31 C32 -177.4(3) . .
C29 C30 C31 C32 1.3(5) . .
C28 C27 C32 C31 -0.9(5) . .
C26 C27 C32 C31 175.9(3) . .
C30 C31 C32 C27 0.5(5) . .
C41 N5 C33 C34 1.1(5) . .
Tb2 N5 C33 C34 162.3(3) . .
N5 C33 C34 C35 -5.1(6) . .
C33 C34 C35 C36 5.0(6) . .
C34 C35 C36 C41 -1.3(5) . .
C34 C35 C36 C37 178.4(4) . .
C42' N6 C37 C38 -39.7(7) . .
C42 N6 C37 C38 20.3(7) . .
C42' N6 C37 C36 143.3(5) . .
C42 N6 C37 C36 -156.7(5) . .
C41 C36 C37 C38 4.4(5) . .
C35 C36 C37 C38 -175.3(4) . .
C41 C36 C37 N6 -178.4(3) . .
C35 C36 C37 N6 1.9(5) . .
N6 C37 C38 C39 -178.6(3) . .
C36 C37 C38 C39 -1.6(6) . .
C37 C38 C39 C40 -2.5(5) . .
Tb1 O3 C40 C39 -6.9(5) 5_757 .
Tb2 O3 C40 C39 160.3(2) . .
Tb1 O3 C40 C41 172.9(2) 5_757 .
Tb2 O3 C40 C41 -19.9(3) . .
C38 C39 C40 O3 -176.5(3) . .
C38 C39 C40 C41 3.7(5) . .
C35 C36 C41 C40 176.5(3) . .
C37 C36 C41 C40 -3.2(5) . .
C35 C36 C41 N5 -2.7(5) . .
C37 C36 C41 N5 177.6(3) . .
O3 C40 C41 C36 179.3(3) . .
C39 C40 C41 C36 -0.8(5) . .
O3 C40 C41 N5 -1.4(4) . .
C39 C40 C41 N5 178.4(3) . .
C33 N5 C41 C36 2.8(4) . .
Tb2 N5 C41 C36 -161.0(3) . .
C33 N5 C41 C40 -176.4(3) . .
Tb2 N5 C41 C40 19.8(3) . .
C37 N6 C42 C43 -175.4(7) . .
N6 C42 C43 C44 -169.9(8) . .
N6 C42 C43 C48 8.1(15) . .
C48 C43 C44 C45 -2.6(16) . .
C42 C43 C44 C45 175.4(9) . .
C48 C43 C44 C44 -160.2(10) . 3_656
C42 C43 C44 C44 17.8(13) . 3_656
C43 C44 C45 C46 4.2(16) . .
C44 C44 C45 C46 157.8(9) 3_656 .
C44 C45 C46 F3 177.3(13) . .
C44 C45 C46 C47 -3.5(19) . .
F3 C46 C47 C48 -179.7(15) . .
C45 C46 C47 C48 1(2) . .
C46 C47 C48 C43 1(2) . .
C44 C43 C48 C47 0.1(19) . .
C42 C43 C48 C47 -177.9(12) . .
C37 N6 C42' C43' 174.3(5) . .
N6 C42' C43' C44' -170.2(6) . .
N6 C42' C43' C48' 6.2(11) . .
C48' C43' C44' C45' 0.1(11) . .
C42' C43' C44' C45' 176.5(6) . .
C43' C44' C45' C46' 0.1(11) . .
C44' C45' C46' F3' -174.9(7) . .
C44' C45' C46' C47' -1.1(13) . .
F3' C46' C47' C48' 175.7(9) . .
C45' C46' C47' C48' 1.9(15) . .
C46' C47' C48' C43' -1.6(15) . .
C44' C43' C48' C47' 0.7(13) . .
C42' C43' C48' C47' -175.6(8) . .
Tb1 O4 C50 C51 11.3(5) . .
Tb1 O4 C50 C49 -168.2(2) . .
O4 C50 C51 C52 6.7(5) . .
C49 C50 C51 C52 -173.8(3) . .
Tb1 O5 C52 C51 -23.0(5) . .
Tb1 O5 C52 C53 158.2(3) . .
C50 C51 C52 O5 -1.1(5) . .
C50 C51 C52 C53 177.7(3) . .
Tb2 O6 C55 C56 16.5(5) . .
Tb2 O6 C55 C54 -165.4(3) . .
O6 C55 C56 C57 4.3(6) . .
C54 C55 C56 C57 -173.7(4) . .
Tb2 O7 C57 C56 -9.4(5) . .
Tb2 O7 C57 C58 171.7(2) . .
C55 C56 C57 O7 -8.0(5) . .
C55 C56 C57 C58 170.9(3) . .
